data_4313845
loop_
_publ_author_name
'Enrique Colacio'
'Jos\'e M. Dominquez-Vera'
'Francesc Lloret'
'Jos\'e M. Moreno S\'achez'
'Raikko Kivek\"as'
'Antonio Rodr\'igeuz'
'Reijo Sillanp\"a\"a'

_publ_contact_author
;
     Prof. Enrique Colacio
     Departamento de Qu\'imica Inorg\'anica
     Facultad de Ciencias
     Universidad de Granada
     E-18071 Granada
     Spain
;
_publ_contact_author_email ecolacio@ugr.es
_publ_contact_author_fax '+34 958 248526'
_publ_contact_author_phone '+34 958 243236'
_publ_section_title
;
 Hydrothermal Syntheses, Crystal Structures, and Properties of
 Two-Dimensional Homo- and Heterometallic Cyanide-Bridged Complexes:
 [Cu2(CN)2(bpym)] and [Fe(bipy)2(CN)4Cu2] (bpym = 2,2'-Bipyrimidine, bipy
 = 2,2'-Bipyridine)
;
_journal_name_full 'Inorganic Chemistry'
_journal_page_first 4209
_journal_page_last 4214
_journal_paper_doi 10.1021/ic034155u
_journal_volume 42
_journal_year 2003
_chemical_formula_moiety 'C10 H6 Cu2 N6'
_chemical_formula_sum 'C10 H6 Cu2 N6'
_chemical_formula_weight 337.29
_chemical_name_systematic
; 
 ? 
;
_space_group_IT_number 14
_symmetry_cell_setting monoclinic
_symmetry_space_group_name_Hall '-P 2ybc'
_symmetry_space_group_name_H-M 'P 1 21/c 1'
_atom_sites_solution_hydrogens geom
_atom_sites_solution_primary direct
_atom_sites_solution_secondary difmap
_audit_creation_method SHELXL-97
_cell_angle_alpha 90.00
_cell_angle_beta 114.924(3)
_cell_angle_gamma 90.00
_cell_formula_units_Z 2
_cell_length_a 8.6661(5)
_cell_length_b 8.7732(6)
_cell_length_c 8.8312(7)
_cell_measurement_reflns_used 1182
_cell_measurement_temperature 173(2)
_cell_measurement_theta_max 27.485
_cell_measurement_theta_min 1.018
_cell_volume 608.90(7)
_computing_cell_refinement 'HKL Scalepack (Otwinowsky & Minor, 1997)'
_computing_data_collection 'Collect (Nonius BV, 1997-2000)'
_computing_data_reduction
;
HKL Denzo and Scalepack (Otwinowsky & Minor, 1997)'
;
_computing_molecular_graphics 'SHELXTL/PC(Sheldrick, 1990)'
_computing_publication_material 'SHELXL-97 (Sheldrick, 1997)'
_computing_structure_refinement 'SHELXL-97 (Sheldrick, 1997)'
_computing_structure_solution 'SHELXS-97 (Sheldrick, 1990)'
_diffrn_ambient_temperature 173(2)
_diffrn_detector 'CCD plate'
_diffrn_detector_area_resol_mean 9
_diffrn_measured_fraction_theta_full 0.918
_diffrn_measured_fraction_theta_max 0.918
_diffrn_measurement_device '95mm CCD camera on \k-goniostat'
_diffrn_measurement_device_type KappaCCD
_diffrn_measurement_method 'CCD rotation images, thick slices'
_diffrn_radiation_monochromator 'horizonally mounted graphite crystal'
_diffrn_radiation_probe x-ray
_diffrn_radiation_type Mok\a
_diffrn_radiation_wavelength 0.71073
_diffrn_reflns_av_R_equivalents 0.0286
_diffrn_reflns_av_sigmaI/netI 0.0461
_diffrn_reflns_limit_h_max 11
_diffrn_reflns_limit_h_min -11
_diffrn_reflns_limit_k_max 10
_diffrn_reflns_limit_k_min -11
_diffrn_reflns_limit_l_max 11
_diffrn_reflns_limit_l_min -11
_diffrn_reflns_number 2229
_diffrn_reflns_theta_full 27.45
_diffrn_reflns_theta_max 27.45
_diffrn_reflns_theta_min 3.44
_diffrn_source 'Enraf Nonius FR590'
_diffrn_standards_decay_% <1
_exptl_absorpt_coefficient_mu 3.480
_exptl_crystal_colour red
_exptl_crystal_density_diffrn 1.840
_exptl_crystal_density_meas ?
_exptl_crystal_density_method 'not measured'
_exptl_crystal_description plate
_exptl_crystal_F_000 332
_exptl_crystal_size_max 0.16
_exptl_crystal_size_mid 0.14
_exptl_crystal_size_min 0.06
_refine_diff_density_max 0.699
_refine_diff_density_min -0.712
_refine_diff_density_rms 0.102
_refine_ls_extinction_coef 0.0158(8)
_refine_ls_extinction_expression Fc^*^=kFc[1+0.001xFc^2^\l^3^/sin(2\q)]^-1/4^
_refine_ls_extinction_method SHELXL
_refine_ls_goodness_of_fit_ref 1.114
_refine_ls_hydrogen_treatment constr
_refine_ls_matrix_type full
_refine_ls_number_parameters 84
_refine_ls_number_reflns 1365
_refine_ls_number_restraints 0
_refine_ls_restrained_S_all 1.114
_refine_ls_R_factor_all 0.0645
_refine_ls_R_factor_gt 0.0499
_refine_ls_shift/su_max 0.001
_refine_ls_shift/su_mean 0.000
_refine_ls_structure_factor_coef Fsqd
_refine_ls_weighting_details
;
w=1/[\s^2^(Fo^2^)+(0.0130P)^2^+2.2243P] where P=(Fo^2^+2Fc^2^)/3 
;
_refine_ls_weighting_scheme calc
_refine_ls_wR_factor_gt 0.0996
_refine_ls_wR_factor_ref 0.1051
_reflns_number_gt 1121
_reflns_number_total 1365
_reflns_threshold_expression >2sigma(I)
_cod_data_source_file ic034155usi20030213_074618_1.cif
_cod_data_source_block compound_2
_cod_depositor_comments
;
The following automatic conversions were performed:

'_exptl_crystal_density_meas' value 'not measured' was changed to '?'
- the value is perceived as not measured.

Automatic conversion script
Id: cif_fix_values 3008 2015-01-20 13:52:24Z robertas 
;
_cod_database_code 4313845

loop_
_symmetry_equiv_pos_as_xyz
'x, y, z'
'-x, y+1/2, -z+1/2'
'-x, -y, -z'
'x, -y-1/2, z-1/2'

loop_
_atom_site_label
_atom_site_type_symbol
_atom_site_fract_x
_atom_site_fract_y
_atom_site_fract_z
_atom_site_U_iso_or_equiv
_atom_site_adp_type
_atom_site_occupancy
_atom_site_calc_flag
_atom_site_refinement_flags
_atom_site_disorder_assembly
_atom_site_disorder_group
Cu Cu 0.35434(2) 0.06765(2) 0.68641(3) 0.03758(6) Uani 1 d . . .
N1A N 0.47489(17) -0.12161(16) 0.76800(19) 0.0375(5) Uani 0.781(12) d P A 1
C1A C 0.54364(18) -0.23760(18) 0.7953(2) 0.0360(5) Uani 0.781(12) d P . 1
N1B N 0.54364(18) -0.23760(18) 0.7953(2) 0.0360(5) Uani 0.219(12) d P . 2
C1B C 0.47489(17) -0.12161(16) 0.76800(19) 0.0375(5) Uani 0.219(12) d P A 2
N2 N 0.11849(15) 0.07661(15) 0.70587(16) 0.0296(4) Uani 1 d . . .
C3 C 0.0851(2) 0.1257(2) 0.8330(2) 0.0387(5) Uani 1 d . . .
H3 H 0.1761 0.1632 0.9308 0.046 Uiso 1 calc R . .
C4 C -0.0760(2) 0.1236(2) 0.8263(2) 0.0445(6) Uani 1 d . . .
H4 H -0.0981 0.1622 0.9158 0.053 Uiso 1 calc R . .
C5 C -0.2050(2) 0.0633(2) 0.6849(2) 0.0400(5) Uani 1 d . . .
H5 H -0.3170 0.0578 0.6787 0.048 Uiso 1 calc R . .
N6 N -0.17593(15) 0.01281(15) 0.55705(17) 0.0293(4) Uani 1 d . . .
C7 C -0.01620(17) 0.02483(16) 0.57188(19) 0.0256(4) Uani 1 d . . .

loop_
_atom_site_aniso_label
_atom_site_aniso_U_11
_atom_site_aniso_U_22
_atom_site_aniso_U_33
_atom_site_aniso_U_23
_atom_site_aniso_U_13
_atom_site_aniso_U_12
Cu 0.02062(8) 0.02732(9) 0.05318(11) -0.00144(10) 0.00422(7) -0.00114(8)
N1A 0.0261(6) 0.0245(6) 0.0501(8) 0.0018(6) 0.0047(6) -0.0026(5)
C1A 0.0207(6) 0.0273(7) 0.0510(9) -0.0002(7) 0.0063(6) -0.0028(6)
N1B 0.0207(6) 0.0273(7) 0.0510(9) -0.0002(7) 0.0063(6) -0.0028(6)
C1B 0.0261(6) 0.0245(6) 0.0501(8) 0.0018(6) 0.0047(6) -0.0026(5)
N2 0.0229(5) 0.0270(6) 0.0324(6) -0.0044(6) 0.0054(4) -0.0007(5)
C3 0.0437(8) 0.0338(8) 0.0315(8) -0.0081(7) 0.0091(6) -0.0058(7)
C4 0.0525(8) 0.0422(9) 0.0442(8) -0.0081(8) 0.0255(6) -0.0019(8)
C5 0.0345(7) 0.0381(9) 0.0521(8) -0.0010(8) 0.0228(6) -0.0005(7)
N6 0.0252(5) 0.0238(6) 0.0362(6) -0.0032(5) 0.0103(4) 0.0000(5)
C7 0.0181(6) 0.0163(6) 0.0345(7) 0.0016(6) 0.0033(5) 0.0008(5)

loop_
_atom_type_symbol
_atom_type_description
_atom_type_scat_dispersion_real
_atom_type_scat_dispersion_imag
_atom_type_scat_source
C C 0.0033 0.0016 'International Tables Vol C Tables 4.2.6.8 and 6.1.1.4'
H H 0.0000 0.0000 'International Tables Vol C Tables 4.2.6.8 and 6.1.1.4'
N N 0.0061 0.0033 'International Tables Vol C Tables 4.2.6.8 and 6.1.1.4'
Cu Cu 0.3201 1.2651 'International Tables Vol C Tables 4.2.6.8 and 6.1.1.4'

loop_
_geom_angle_atom_site_label_1
_geom_angle_atom_site_label_2
_geom_angle_atom_site_label_3
_geom_angle
_geom_angle_site_symmetry_1
_geom_angle_site_symmetry_3
_geom_angle_publ_flag
N1B Cu C1A 0.00(15) 2_656 2_656 ?
N1B Cu N1A 125.61(6) 2_656 . ?
C1A Cu N1A 125.61(6) 2_656 . ?
N1B Cu N2 112.92(6) 2_656 . ?
C1A Cu N2 112.92(6) 2_656 . ?
N1A Cu N2 112.91(6) . . ?
N1B Cu N6 119.24(6) 2_656 3_556 ?
C1A Cu N6 119.24(6) 2_656 3_556 ?
N1A Cu N6 97.90(5) . 3_556 ?
N2 Cu N6 77.53(5) . 3_556 ?
C1A N1A Cu 171.02(17) . . ?
N1A C1A Cu 173.44(16) . 2_646 ?
C3 N2 C7 115.55(14) . . ?
C3 N2 Cu 129.31(10) . . ?
C7 N2 Cu 115.14(12) . . ?
N2 C3 C4 122.27(15) . . ?
N2 C3 H3 118.9 . . ?
C4 C3 H3 118.9 . . ?
C3 C4 C5 117.6(2) . . ?
C3 C4 H4 121.2 . . ?
C5 C4 H4 121.2 . . ?
N6 C5 C4 121.54(18) . . ?
N6 C5 H5 119.2 . . ?
C4 C5 H5 119.2 . . ?
C5 N6 C7 116.62(13) . . ?
C5 N6 Cu 129.61(11) . 3_556 ?
C7 N6 Cu 113.47(11) . 3_556 ?
N6 C7 N2 126.28(16) . . ?
N6 C7 C7 117.13(14) . 3_556 ?
N2 C7 C7 116.59(17) . 3_556 ?

loop_
_geom_bond_atom_site_label_1
_geom_bond_atom_site_label_2
_geom_bond_distance
_geom_bond_site_symmetry_2
_geom_bond_publ_flag
Cu N1B 1.8992(16) 2_656 ?
Cu C1A 1.8992(16) 2_656 ?
Cu N1A 1.9321(14) . ?
Cu N2 2.1235(15) . ?
Cu N6 2.1702(12) 3_556 ?
N1A C1A 1.152(2) . ?
C1A Cu 1.8992(16) 2_646 ?
N2 C3 1.343(3) . ?
N2 C7 1.3434(16) . ?
C3 C4 1.372(3) . ?
C3 H3 0.9500 . ?
C4 C5 1.383(2) . ?
C4 H4 0.9500 . ?
C5 N6 1.332(3) . ?
C5 H5 0.9500 . ?
N6 C7 1.339(2) . ?
N6 Cu 2.1702(12) 3_556 ?
C7 C7 1.477(4) 3_556 ?
